data_7201052
loop_
_publ_author_name
'Shao, Xiangfeng'
'Yamaji, Yuhta'
'Fujiwara, Hideki'
'Sugimoto, Toyonari'

_publ_section_title
;
 Interconvertible bistability in magnetic organic conductors based on bent
 donor molecules, EDO-EDSe-TTFVS(O)
;
_journal_issue 32
_journal_name_full 'Journal of Materials Chemistry'
_journal_page_first 5837
_journal_paper_doi 10.1039/b904061g
_journal_volume 19
_journal_year 2009
_chemical_formula_moiety 'C26 H16 Cl4 Ga O4 S14 Se4 '
_chemical_formula_sum 'C26 H16 Cl4 Ga O4 S14 Se4'
_chemical_formula_weight 1368.62
_space_group_IT_number 14
_symmetry_cell_setting monoclinic
_symmetry_Int_Tables_number 14
_symmetry_space_group_name_Hall '-P 2yab'
_symmetry_space_group_name_H-M 'P 1 21/a 1'
_cell_angle_alpha 90.0000
_cell_angle_beta 113.4611(14)
_cell_angle_gamma 90.0000
_cell_formula_units_Z 4
_cell_length_a 15.9774(10)
_cell_length_b 14.1318(9)
_cell_length_c 20.3734(12)
_cell_measurement_reflns_used 14178
_cell_measurement_temperature 150.1
_cell_measurement_theta_max 27.4
_cell_measurement_theta_min 3.0
_cell_volume 4219.8(5)
_computing_cell_refinement PROCESS-AUTO
_computing_data_collection PROCESS-AUTO
_computing_data_reduction CrystalStructure
_computing_publication_material 'CrystalStructure 3.8'
_computing_structure_refinement CRYSTALS
_computing_structure_solution SHELXS97
_diffrn_detector_area_resol_mean 10.00
_diffrn_measured_fraction_theta_full 0.995
_diffrn_measured_fraction_theta_max 0.995
_diffrn_measurement_device_type 'Rigaku RAXIS-RAPID'
_diffrn_measurement_method \w
_diffrn_radiation_type 'Mo K\a'
_diffrn_radiation_wavelength 0.71075
_diffrn_reflns_av_R_equivalents 0.142
_diffrn_reflns_limit_h_max 20
_diffrn_reflns_limit_h_min -19
_diffrn_reflns_limit_k_max 18
_diffrn_reflns_limit_k_min -18
_diffrn_reflns_limit_l_max 26
_diffrn_reflns_limit_l_min -26
_diffrn_reflns_number 38318
_diffrn_reflns_theta_full 27.40
_diffrn_reflns_theta_max 27.40
_exptl_absorpt_coefficient_mu 5.084
_exptl_absorpt_correction_T_max 0.816
_exptl_absorpt_correction_T_min 0.356
_exptl_absorpt_correction_type multi-scan
_exptl_absorpt_process_details
;
Higashi, T. (1995). Program for Absorption Correction.
Rigaku Corporation, Tokyo, Japan.
;
_exptl_crystal_colour black
_exptl_crystal_density_diffrn 2.154
_exptl_crystal_density_method 'not measured'
_exptl_crystal_description platelet
_exptl_crystal_F_000 2652.00
_exptl_crystal_size_max 0.20
_exptl_crystal_size_mid 0.15
_exptl_crystal_size_min 0.04
_refine_diff_density_max 0.65
_refine_diff_density_min -0.75
_refine_ls_extinction_method none
_refine_ls_goodness_of_fit_ref 1.076
_refine_ls_hydrogen_treatment refall
_refine_ls_number_parameters 484
_refine_ls_number_reflns 3500
_refine_ls_R_factor_gt 0.0416
_refine_ls_shift/su_max 0.0000
_refine_ls_structure_factor_coef F
_refine_ls_weighting_details
;
Chebychev polynomial with 3 parameters (Carruthers & Watkin, 1979)
4.7828 -0.1442 3.3949
;
_refine_ls_weighting_scheme calc
_refine_ls_wR_factor_ref 0.0500
_reflns_number_gt 3441
_reflns_number_total 9545
_reflns_threshold_expression F^2^>2.0\s(F^2^)
_cod_data_source_file b904061g.txt
_cod_data_source_block '_GaCl4-L-phase'
_cod_original_cell_volume 4219.8(4)
_cod_original_formula_sum 'C26 H16 Cl4 Ga O4 S14 Se4 '
_cod_database_code 7201052

loop_
_symmetry_equiv_pos_site_id
_symmetry_equiv_pos_as_xyz
1 +X,+Y,+Z
2 1/2-X,1/2+Y,-Z
3 -X,-Y,-Z
4 1/2+X,1/2-Y,+Z

loop_
_atom_site_label
_atom_site_type_symbol
_atom_site_fract_x
_atom_site_fract_y
_atom_site_fract_z
_atom_site_U_iso_or_equiv
_atom_site_adp_type
_atom_site_occupancy
_atom_site_symmetry_multiplicity
_atom_site_calc_flag
_atom_site_refinement_flags
_atom_site_disorder_assembly
_atom_site_disorder_group
Se(1) Se 0.22322(7) 0.04960(8) 0.23619(5) 0.0336(2) Uani 1.00 1 d . . .
Se(2) Se 0.22948(7) 0.29050(8) 0.18998(5) 0.0324(2) Uani 1.00 1 d . . .
Se(3) Se 0.38833(7) 0.04986(8) 0.81548(6) 0.0373(3) Uani 1.00 1 d . . .
Se(4) Se 0.38507(8) 0.28912(10) 0.86053(6) 0.0466(3) Uani 1.00 1 d . . .
Ga(1) Ga 0.26705(8) 0.36955(9) 0.98224(6) 0.0349(3) Uani 1.00 1 d . . .
Cl(1) Cl 0.18609(19) 0.3977(2) 0.87005(13) 0.0407(7) Uani 1.00 1 d . . .
Cl(2) Cl 0.3998(2) 0.4391(2) 1.01705(16) 0.0629(10) Uani 1.00 1 d . . .
Cl(3) Cl 0.19197(18) 0.4242(2) 1.04364(13) 0.0402(7) Uani 1.00 1 d . . .
Cl(4) Cl 0.2913(2) 0.2184(2) 1.00445(15) 0.0589(9) Uani 1.00 1 d . . .
S(1) S 0.19033(16) 0.17867(16) 0.51323(12) 0.0233(6) Uani 1.00 1 d . . .
S(2) S 0.17288(17) 0.36959(17) 0.56380(13) 0.0264(6) Uani 1.00 1 d . . .
S(3) S 0.16679(16) 0.08321(17) 0.64347(13) 0.0262(6) Uani 1.00 1 d . . .
S(4) S 0.15003(16) 0.27123(17) 0.70316(12) 0.0242(6) Uani 1.00 1 d . . .
S(5) S 0.21426(17) 0.13410(18) 0.37536(13) 0.0276(6) Uani 1.00 1 d . . .
S(6) S 0.21853(16) 0.33266(17) 0.33655(12) 0.0251(6) Uani 1.00 1 d . . .
S(7) S 0.19900(17) 0.46582(17) 0.44399(13) 0.0286(6) Uani 1.00 1 d . . .
S(8) S 0.43430(16) 0.17920(17) 0.53911(12) 0.0249(6) Uani 1.00 1 d . . .
S(9) S 0.44975(17) 0.37517(17) 0.49383(13) 0.0278(6) Uani 1.00 1 d . . .
S(10) S 0.45594(17) 0.10607(18) 0.38933(13) 0.0281(6) Uani 1.00 1 d . . .
S(11) S 0.47034(17) 0.31021(18) 0.35725(13) 0.0290(6) Uani 1.00 1 d . . .
S(12) S 0.41982(17) 0.13269(18) 0.68431(13) 0.0287(6) Uani 1.00 1 d . . .
S(13) S 0.39655(17) 0.33154(18) 0.71391(13) 0.0291(6) Uani 1.00 1 d . . .
S(14) S 0.41963(17) 0.46521(18) 0.61153(14) 0.0302(6) Uani 1.00 1 d . . .
O(1) O 0.1386(4) -0.0001(4) 0.7483(3) 0.0304(19) Uani 1.00 1 d . . .
O(2) O 0.1202(4) 0.1829(4) 0.8078(3) 0.0283(18) Uani 1.00 1 d . . .
O(3) O 0.4611(4) 0.0636(4) 0.2630(3) 0.0308(19) Uani 1.00 1 d . . .
O(4) O 0.4787(4) 0.2651(5) 0.2347(3) 0.036(2) Uani 1.00 1 d . . .
C(1) C 0.1737(6) 0.2484(6) 0.5775(4) 0.022(2) Uani 1.00 1 d . . .
C(2) C 0.1655(6) 0.2054(6) 0.6356(4) 0.023(2) Uiso 1.00 1 d . . .
C(3) C 0.2030(5) 0.2728(6) 0.4623(4) 0.0193(19) Uiso 1.00 1 d . . .
C(4) C 0.1940(6) 0.3662(6) 0.4850(4) 0.023(2) Uani 1.00 1 d . . .
C(5) C 0.1445(6) 0.0842(7) 0.7203(4) 0.027(2) Uani 1.00 1 d . . .
C(6) C 0.1365(6) 0.1696(6) 0.7471(4) 0.024(2) Uani 1.00 1 d . . .
C(7) C 0.2118(5) 0.2516(6) 0.3987(4) 0.022(2) Uani 1.00 1 d . . .
C(8) C 0.2231(6) 0.1548(7) 0.2944(4) 0.029(2) Uani 1.00 1 d . . .
C(9) C 0.2252(6) 0.2463(7) 0.2761(4) 0.026(2) Uani 1.00 1 d . . .
C(10) C 0.1022(6) 0.0107(7) 0.8030(5) 0.032(2) Uani 1.00 1 d . . .
C(11) C 0.1422(7) 0.0953(6) 0.8504(5) 0.033(2) Uani 1.00 1 d . . .
C(12) C 0.1285(8) 0.1072(9) 0.1529(6) 0.056(3) Uani 1.00 1 d . . .
C(13) C 0.1534(8) 0.1918(9) 0.1227(5) 0.053(3) Uani 1.00 1 d . . .
C(14) C 0.4488(6) 0.2551(6) 0.4763(4) 0.024(2) Uani 1.00 1 d . . .
C(15) C 0.4584(6) 0.2259(6) 0.4155(4) 0.024(2) Uani 1.00 1 d . . .
C(16) C 0.4216(6) 0.2727(6) 0.5928(4) 0.025(2) Uani 1.00 1 d . . .
C(17) C 0.4286(6) 0.3674(6) 0.5707(4) 0.026(2) Uani 1.00 1 d . . .
C(18) C 0.4653(6) 0.1356(7) 0.3090(5) 0.034(2) Uani 1.00 1 d . . .
C(19) C 0.4712(6) 0.2277(7) 0.2943(5) 0.031(2) Uani 1.00 1 d . . .
C(20) C 0.4116(6) 0.2496(6) 0.6556(4) 0.022(2) Uani 1.00 1 d . . .
C(21) C 0.4011(6) 0.1533(7) 0.7612(4) 0.030(2) Uani 1.00 1 d . . .
C(22) C 0.3912(6) 0.2476(8) 0.7746(4) 0.030(2) Uani 1.00 1 d . . .
C(23) C 0.4268(7) 0.1046(7) 0.1893(5) 0.037(3) Uani 1.00 1 d . . .
C(24) C 0.4836(7) 0.1883(8) 0.1870(5) 0.042(3) Uani 1.00 1 d . . .
C(25) C 0.4518(8) 0.1002(9) 0.9127(6) 0.051(3) Uani 1.00 1 d . . .
C(26) C 0.4810(8) 0.2015(9) 0.9180(5) 0.051(3) Uani 1.00 1 d . . .
H(1) H 0.0381 0.0199 0.7798 0.037 Uiso 1.00 1 c R . .
H(2) H 0.1142 -0.0452 0.8312 0.037 Uiso 1.00 1 c R . .
H(3) H 0.2066 0.0878 0.8723 0.041 Uiso 1.00 1 c R . .
H(4) H 0.1185 0.0996 0.8862 0.041 Uiso 1.00 1 c R . .
H(5) H 0.1077 0.0606 0.1164 0.063 Uiso 1.00 1 c R . .
H(6) H 0.0801 0.1244 0.1664 0.063 Uiso 1.00 1 c R . .
H(7) H 0.0982 0.2218 0.0925 0.057 Uiso 1.00 1 c R . .
H(8) H 0.1854 0.1709 0.0948 0.057 Uiso 1.00 1 c R . .
H(9) H 0.4285 0.0576 0.1565 0.041 Uiso 1.00 1 c R . .
H(10) H 0.3658 0.1256 0.1763 0.041 Uiso 1.00 1 c R . .
H(11) H 0.4632 0.2114 0.1393 0.050 Uiso 1.00 1 c R . .
H(12) H 0.5451 0.1678 0.2024 0.050 Uiso 1.00 1 c R . .
H(13) H 0.4119 0.0941 0.9367 0.064 Uiso 1.00 1 c R . .
H(14) H 0.5046 0.0627 0.9362 0.064 Uiso 1.00 1 c R . .
H(15) H 0.5298 0.2059 0.9026 0.057 Uiso 1.00 1 c R . .
H(16) H 0.5017 0.2210 0.9665 0.057 Uiso 1.00 1 c R . .

loop_
_atom_site_aniso_label
_atom_site_aniso_U_11
_atom_site_aniso_U_22
_atom_site_aniso_U_33
_atom_site_aniso_U_12
_atom_site_aniso_U_13
_atom_site_aniso_U_23
Se(1) 0.0380(6) 0.0346(6) 0.0307(5) -0.0031(5) 0.0163(5) -0.0071(4)
Se(2) 0.0326(6) 0.0406(6) 0.0259(5) -0.0006(5) 0.0135(4) 0.0041(4)
Se(3) 0.0316(6) 0.0483(7) 0.0309(5) 0.0012(5) 0.0115(4) 0.0103(5)
Se(4) 0.0450(7) 0.0689(8) 0.0283(5) 0.0147(6) 0.0172(5) -0.0016(5)
Ga(1) 0.0325(6) 0.0462(7) 0.0230(5) 0.0017(5) 0.0079(5) -0.0019(5)
Cl(1) 0.0493(17) 0.0423(15) 0.0271(13) 0.0093(13) 0.0117(12) 0.0028(11)
Cl(2) 0.0336(16) 0.113(3) 0.0433(17) -0.0178(18) 0.0165(14) -0.0253(18)
Cl(3) 0.0385(15) 0.0521(17) 0.0324(14) -0.0023(13) 0.0166(12) -0.0055(12)
Cl(4) 0.084(2) 0.0542(19) 0.0331(15) 0.0184(17) 0.0169(16) 0.0057(13)
S(1) 0.0245(13) 0.0222(12) 0.0233(12) 0.0005(10) 0.0098(11) -0.0007(9)
S(2) 0.0281(13) 0.0220(12) 0.0311(13) -0.0003(11) 0.0139(11) -0.0033(10)
S(3) 0.0251(13) 0.0263(13) 0.0255(12) 0.0012(10) 0.0082(10) -0.0002(10)
S(4) 0.0231(12) 0.0253(13) 0.0230(12) -0.0016(10) 0.0078(10) -0.0034(9)
S(5) 0.0320(14) 0.0254(13) 0.0283(12) -0.0056(11) 0.0151(11) -0.0039(10)
S(6) 0.0219(13) 0.0276(13) 0.0241(12) -0.0012(10) 0.0073(10) 0.0049(10)
S(7) 0.0298(14) 0.0217(13) 0.0329(13) -0.0008(11) 0.0111(11) 0.0040(10)
S(8) 0.0265(13) 0.0220(12) 0.0258(12) -0.0012(10) 0.0101(11) -0.0015(10)
S(9) 0.0303(14) 0.0225(12) 0.0297(13) 0.0017(11) 0.0111(11) 0.0023(10)
S(10) 0.0248(13) 0.0273(13) 0.0301(13) -0.0019(11) 0.0087(11) -0.0017(11)
S(11) 0.0299(13) 0.0278(13) 0.0271(12) -0.0007(11) 0.0092(11) 0.0034(10)
S(12) 0.0271(13) 0.0312(14) 0.0261(12) -0.0053(11) 0.0090(11) 0.0003(10)
S(13) 0.0263(14) 0.0340(14) 0.0261(12) 0.0023(11) 0.0095(11) -0.0051(11)
S(14) 0.0282(14) 0.0249(13) 0.0358(14) -0.0000(11) 0.0111(11) -0.0044(11)
O(1) 0.043(4) 0.025(3) 0.029(3) -0.008(3) 0.021(3) 0.000(2)
O(2) 0.035(3) 0.028(3) 0.028(3) 0.002(3) 0.019(3) 0.002(2)
O(3) 0.032(3) 0.025(3) 0.036(3) -0.000(3) 0.015(3) -0.011(3)
O(4) 0.030(4) 0.061(5) 0.022(3) -0.006(3) 0.014(3) 0.007(3)
C(1) 0.024(5) 0.017(4) 0.025(4) -0.004(4) 0.010(4) -0.001(3)
C(4) 0.011(4) 0.030(5) 0.019(4) -0.003(4) -0.004(3) 0.003(4)
C(5) 0.013(4) 0.040(6) 0.021(4) -0.007(4) -0.000(4) 0.003(4)
C(6) 0.020(5) 0.027(5) 0.022(4) 0.002(4) 0.004(4) 0.003(4)
C(7) 0.011(4) 0.032(5) 0.020(4) -0.001(4) 0.003(3) 0.007(4)
C(8) 0.031(5) 0.040(6) 0.026(5) -0.004(4) 0.022(4) -0.006(4)
C(9) 0.017(5) 0.036(5) 0.027(5) -0.005(4) 0.013(4) 0.004(4)
C(10) 0.031(5) 0.040(6) 0.021(4) -0.000(4) 0.006(4) 0.013(4)
C(11) 0.048(6) 0.029(5) 0.026(5) 0.010(5) 0.018(5) 0.004(4)
C(12) 0.044(7) 0.067(8) 0.045(7) -0.017(6) 0.005(6) -0.013(6)
C(13) 0.050(7) 0.065(8) 0.028(5) -0.007(6) 0.000(5) -0.001(5)
C(14) 0.029(5) 0.023(4) 0.025(4) 0.003(4) 0.015(4) 0.002(3)
C(15) 0.024(5) 0.024(5) 0.017(4) 0.001(4) 0.002(4) 0.006(3)
C(16) 0.028(5) 0.022(5) 0.030(5) 0.001(4) 0.016(4) -0.010(4)
C(17) 0.019(5) 0.025(5) 0.026(5) -0.004(4) -0.001(4) -0.009(4)
C(18) 0.031(5) 0.039(6) 0.031(5) 0.005(5) 0.011(4) -0.010(4)
C(19) 0.028(5) 0.036(6) 0.026(5) -0.001(4) 0.008(4) -0.002(4)
C(20) 0.022(5) 0.022(5) 0.021(4) -0.004(4) 0.009(4) -0.012(4)
C(21) 0.021(5) 0.047(6) 0.019(4) -0.013(4) 0.006(4) 0.003(4)
C(22) 0.029(5) 0.052(7) 0.009(4) -0.006(5) 0.006(4) 0.003(4)
C(23) 0.033(6) 0.047(6) 0.023(5) -0.003(5) 0.002(4) -0.010(4)
C(24) 0.034(6) 0.052(7) 0.039(6) -0.006(5) 0.016(5) -0.012(5)
C(25) 0.050(7) 0.062(8) 0.049(7) -0.005(6) 0.027(6) 0.014(6)
C(26) 0.045(7) 0.083(9) 0.014(4) 0.025(7) 0.000(4) 0.007(5)

loop_
_atom_type_symbol
_atom_type_description
_atom_type_scat_dispersion_real
_atom_type_scat_dispersion_imag
_atom_type_scat_source
C C 0.003 0.002
;
International Tables for Crystallography
(1992, Vol. C, Tables 4.2.6.8 and 6.1.1.4)
;
H H 0.000 0.000
;
International Tables for Crystallography
(1992, Vol. C, Table 6.1.1.4)
;
O O 0.011 0.006
;
International Tables for Crystallography
(1992, Vol. C, Tables 4.2.6.8 and 6.1.1.4)
;
S S 0.125 0.123
;
International Tables for Crystallography
(1992, Vol. C, Tables 4.2.6.8 and 6.1.1.4)
;
Se Se -0.093 2.226
;
International Tables for Crystallography
(1992, Vol. C, Tables 4.2.6.8 and 6.1.1.4)
;
Ga Ga 0.231 1.608
;
International Tables for Crystallography
(1992, Vol. C, Tables 4.2.6.8 and 6.1.1.4)
;
Cl Cl 0.148 0.159
;
International Tables for Crystallography
(1992, Vol. C, Tables 4.2.6.8 and 6.1.1.4)
;

loop_
_geom_angle_atom_site_label_1
_geom_angle_atom_site_label_2
_geom_angle_atom_site_label_3
_geom_angle
_geom_angle_publ_flag
_geom_angle_site_symmetry_1
_geom_angle_site_symmetry_2
_geom_angle_site_symmetry_3
C(8) Se(1) C(12) 91.3(4) yes . . .
C(9) Se(2) C(13) 99.8(4) yes . . .
C(21) Se(3) C(25) 100.2(4) yes . . .
C(22) Se(4) C(26) 92.3(4) yes . . .
Cl(1) Ga(1) Cl(2) 110.77(13) yes . . .
Cl(1) Ga(1) Cl(3) 107.76(11) yes . . .
Cl(1) Ga(1) Cl(4) 112.31(11) yes . . .
Cl(2) Ga(1) Cl(3) 109.76(12) yes . . .
Cl(2) Ga(1) Cl(4) 107.67(14) yes . . .
Cl(3) Ga(1) Cl(4) 108.55(14) yes . . .
C(1) S(1) C(3) 96.0(4) yes . . .
C(1) S(2) C(4) 97.3(4) yes . . .
C(2) S(3) C(5) 94.3(5) yes . . .
C(2) S(4) C(6) 92.9(4) yes . . .
C(7) S(5) C(8) 96.8(4) yes . . .
C(7) S(6) C(9) 95.2(4) yes . . .
C(14) S(8) C(16) 94.3(4) yes . . .
C(14) S(9) C(17) 97.8(5) yes . . .
C(15) S(10) C(18) 93.1(5) yes . . .
C(15) S(11) C(19) 94.5(4) yes . . .
C(20) S(12) C(21) 97.3(5) yes . . .
C(20) S(13) C(22) 95.2(5) yes . . .
C(5) O(1) C(10) 110.5(7) yes . . .
C(6) O(2) C(11) 109.2(7) yes . . .
C(18) O(3) C(23) 107.4(7) yes . . .
C(19) O(4) C(24) 110.2(8) yes . . .
S(1) C(1) S(2) 115.6(5) yes . . .
S(1) C(1) C(2) 119.3(6) yes . . .
S(2) C(1) C(2) 125.0(7) yes . . .
S(3) C(2) S(4) 117.1(6) yes . . .
S(3) C(2) C(1) 121.0(7) yes . . .
S(4) C(2) C(1) 121.9(7) yes . . .
S(1) C(3) C(4) 117.5(7) yes . . .
S(1) C(3) C(7) 117.9(6) yes . . .
C(4) C(3) C(7) 124.2(8) yes . . .
S(2) C(4) S(7) 120.0(5) yes . . .
S(2) C(4) C(3) 113.6(7) yes . . .
S(7) C(4) C(3) 126.4(8) yes . . .
S(3) C(5) O(1) 116.8(7) yes . . .
S(3) C(5) C(6) 117.3(8) yes . . .
O(1) C(5) C(6) 126.0(10) yes . . .
S(4) C(6) O(2) 117.0(6) yes . . .
S(4) C(6) C(5) 118.3(8) yes . . .
O(2) C(6) C(5) 124.7(9) yes . . .
S(5) C(7) S(6) 114.6(5) yes . . .
S(5) C(7) C(3) 119.0(7) yes . . .
S(6) C(7) C(3) 126.5(7) yes . . .
Se(1) C(8) S(5) 118.8(5) yes . . .
Se(1) C(8) C(9) 124.8(8) yes . . .
S(5) C(8) C(9) 116.4(8) yes . . .
Se(2) C(9) S(6) 117.0(5) yes . . .
Se(2) C(9) C(8) 126.0(8) yes . . .
S(6) C(9) C(8) 117.0(8) yes . . .
O(1) C(10) C(11) 112.1(9) yes . . .
O(2) C(11) C(10) 110.4(7) yes . . .
Se(1) C(12) C(13) 117.4(8) yes . . .
Se(2) C(13) C(12) 118.2(7) yes . . .
S(8) C(14) S(9) 116.2(6) yes . . .
S(8) C(14) C(15) 124.7(7) yes . . .
S(9) C(14) C(15) 119.1(7) yes . . .
S(10) C(15) S(11) 116.3(5) yes . . .
S(10) C(15) C(14) 124.3(7) yes . . .
S(11) C(15) C(14) 119.3(7) yes . . .
S(8) C(16) C(17) 117.3(8) yes . . .
S(8) C(16) C(20) 118.3(6) yes . . .
C(17) C(16) C(20) 124.2(9) yes . . .
S(9) C(17) S(14) 119.4(5) yes . . .
S(9) C(17) C(16) 114.3(7) yes . . .
S(14) C(17) C(16) 126.3(8) yes . . .
S(10) C(18) O(3) 117.7(7) yes . . .
S(10) C(18) C(19) 118.5(8) yes . . .
O(3) C(18) C(19) 123.8(10) yes . . .
S(11) C(19) O(4) 115.1(7) yes . . .
S(11) C(19) C(18) 117.6(9) yes . . .
O(4) C(19) C(18) 127.4(10) yes . . .
S(12) C(20) S(13) 114.4(5) yes . . .
S(12) C(20) C(16) 120.8(7) yes . . .
S(13) C(20) C(16) 124.7(7) yes . . .
Se(3) C(21) S(12) 119.8(5) yes . . .
Se(3) C(21) C(22) 125.6(8) yes . . .
S(12) C(21) C(22) 114.5(8) yes . . .
Se(4) C(22) S(13) 118.8(6) yes . . .
Se(4) C(22) C(21) 122.4(7) yes . . .
S(13) C(22) C(21) 118.4(8) yes . . .
O(3) C(23) C(24) 110.6(7) yes . . .
O(4) C(24) C(23) 111.4(10) yes . . .
Se(3) C(25) C(26) 116.1(8) yes . . .
Se(4) C(26) C(25) 114.5(7) yes . . .
O(1) C(10) H(1) 108.3 no . . .
O(1) C(10) H(2) 109.2 no . . .
C(11) C(10) H(1) 107.9 no . . .
C(11) C(10) H(2) 109.9 no . . .
H(1) C(10) H(2) 109.5 no . . .
O(2) C(11) H(3) 109.4 no . . .
O(2) C(11) H(4) 108.9 no . . .
C(10) C(11) H(3) 108.4 no . . .
C(10) C(11) H(4) 110.2 no . . .
H(3) C(11) H(4) 109.5 no . . .
Se(1) C(12) H(5) 107.5 no . . .
Se(1) C(12) H(6) 107.1 no . . .
C(13) C(12) H(5) 107.7 no . . .
C(13) C(12) H(6) 107.5 no . . .
H(5) C(12) H(6) 109.5 no . . .
Se(2) C(13) H(7) 106.7 no . . .
Se(2) C(13) H(8) 107.6 no . . .
C(12) C(13) H(7) 107.4 no . . .
C(12) C(13) H(8) 107.3 no . . .
H(7) C(13) H(8) 109.5 no . . .
O(3) C(23) H(9) 109.6 no . . .
O(3) C(23) H(10) 109.1 no . . .
C(24) C(23) H(9) 109.9 no . . .
C(24) C(23) H(10) 108.1 no . . .
H(9) C(23) H(10) 109.5 no . . .
O(4) C(24) H(11) 109.5 no . . .
O(4) C(24) H(12) 108.9 no . . .
C(23) C(24) H(11) 109.7 no . . .
C(23) C(24) H(12) 107.9 no . . .
H(11) C(24) H(12) 109.5 no . . .
Se(3) C(25) H(13) 107.7 no . . .
Se(3) C(25) H(14) 107.7 no . . .
C(26) C(25) H(13) 107.7 no . . .
C(26) C(25) H(14) 108.0 no . . .
H(13) C(25) H(14) 109.5 no . . .
Se(4) C(26) H(15) 108.2 no . . .
Se(4) C(26) H(16) 107.7 no . . .
C(25) C(26) H(15) 108.1 no . . .
C(25) C(26) H(16) 108.7 no . . .
H(15) C(26) H(16) 109.5 no . . .

loop_
_geom_bond_atom_site_label_1
_geom_bond_atom_site_label_2
_geom_bond_distance
_geom_bond_publ_flag
_geom_bond_site_symmetry_1
_geom_bond_site_symmetry_2
Se(1) C(8) 1.903(10) yes . .
Se(1) C(12) 1.946(10) yes . .
Se(2) C(9) 1.889(10) yes . .
Se(2) C(13) 1.994(11) yes . .
Se(3) C(21) 1.893(10) yes . .
Se(3) C(25) 1.964(11) yes . .
Se(4) C(22) 1.886(10) yes . .
Se(4) C(26) 1.955(11) yes . .
Ga(1) Cl(1) 2.168(2) yes . .
Ga(1) Cl(2) 2.183(3) yes . .
Ga(1) Cl(3) 2.190(3) yes . .
Ga(1) Cl(4) 2.185(3) yes . .
S(1) C(1) 1.741(10) yes . .
S(1) C(3) 1.748(9) yes . .
S(2) C(1) 1.734(9) yes . .
S(2) C(4) 1.768(10) yes . .
S(3) C(2) 1.733(9) yes . .
S(3) C(5) 1.738(11) yes . .
S(4) C(2) 1.758(10) yes . .
S(4) C(6) 1.752(10) yes . .
S(5) C(7) 1.733(9) yes . .
S(5) C(8) 1.736(11) yes . .
S(6) C(7) 1.742(10) yes . .
S(6) C(9) 1.767(10) yes . .
S(7) C(4) 1.655(9) yes . .
S(8) C(14) 1.755(11) yes . .
S(8) C(16) 1.778(10) yes . .
S(9) C(14) 1.732(9) yes . .
S(9) C(17) 1.732(11) yes . .
S(10) C(15) 1.770(9) yes . .
S(10) C(18) 1.753(12) yes . .
S(11) C(15) 1.745(10) yes . .
S(11) C(19) 1.738(11) yes . .
S(12) C(20) 1.740(9) yes . .
S(12) C(21) 1.732(11) yes . .
S(13) C(20) 1.744(10) yes . .
S(13) C(22) 1.740(11) yes . .
S(14) C(17) 1.649(10) yes . .
O(1) C(5) 1.341(12) yes . .
O(1) C(10) 1.455(14) yes . .
O(2) C(6) 1.374(13) yes . .
O(2) C(11) 1.471(11) yes . .
O(3) C(18) 1.366(13) yes . .
O(3) C(23) 1.494(11) yes . .
O(4) C(19) 1.372(13) yes . .
O(4) C(24) 1.481(14) yes . .
C(1) C(2) 1.384(14) yes . .
C(3) C(4) 1.425(12) yes . .
C(3) C(7) 1.390(14) yes . .
C(5) C(6) 1.351(14) yes . .
C(8) C(9) 1.350(14) yes . .
C(10) C(11) 1.510(13) yes . .
C(12) C(13) 1.471(19) yes . .
C(14) C(15) 1.372(15) yes . .
C(16) C(17) 1.431(13) yes . .
C(16) C(20) 1.389(15) yes . .
C(18) C(19) 1.347(15) yes . .
C(21) C(22) 1.382(15) yes . .
C(23) C(24) 1.503(16) yes . .
C(25) C(26) 1.496(18) yes . .
C(10) H(1) 0.950 no . .
C(10) H(2) 0.950 no . .
C(11) H(3) 0.950 no . .
C(11) H(4) 0.950 no . .
C(12) H(5) 0.950 no . .
C(12) H(6) 0.950 no . .
C(13) H(7) 0.950 no . .
C(13) H(8) 0.950 no . .
C(23) H(9) 0.950 no . .
C(23) H(10) 0.950 no . .
C(24) H(11) 0.950 no . .
C(24) H(12) 0.950 no . .
C(25) H(13) 0.950 no . .
C(25) H(14) 0.950 no . .
C(26) H(15) 0.950 no . .
C(26) H(16) 0.950 no . .

loop_
_geom_contact_atom_site_label_1
_geom_contact_atom_site_label_2
_geom_contact_distance
_geom_contact_publ_flag
_geom_contact_site_symmetry_1
_geom_contact_site_symmetry_2
Se(2) Cl(3) 3.375(2) ? . 1_554
Se(2) O(1) 3.559(6) ? . 2_556
Cl(1) O(2) 3.297(6) ? . .
Cl(1) C(23) 3.396(10) ? . 2_556
Cl(3) Se(2) 3.375(2) ? . 1_556
Cl(4) C(11) 3.550(9) ? . .
S(1) S(7) 3.422(3) ? . 2_546
S(3) C(17) 3.561(9) ? . 4_455
S(4) C(16) 3.496(8) ? . 4_455
S(4) C(20) 3.549(9) ? . 4_455
S(4) C(22) 3.551(10) ? . .
S(5) S(14) 3.286(3) ? . 2_546
S(7) S(1) 3.422(3) ? . 2_556
S(7) S(12) 3.471(3) ? . 2_556
S(10) C(4) 3.538(8) ? . 4_555
S(10) C(8) 3.512(9) ? . .
S(11) S(14) 3.561(3) ? . 3_666
S(11) O(1) 3.443(6) ? . 2_556
S(12) S(7) 3.471(3) ? . 2_546
S(12) O(3) 3.293(6) ? . 3_656
S(13) O(2) 3.320(6) ? . 4_555
S(14) S(5) 3.286(3) ? . 2_556
S(14) S(11) 3.561(3) ? . 3_666
S(14) O(1) 3.533(6) ? . 4_555
S(14) C(5) 3.459(8) ? . 4_555
O(1) Se(2) 3.559(6) ? . 2_546
O(1) S(11) 3.443(6) ? . 2_546
O(1) S(14) 3.533(6) ? . 4_455
O(2) Cl(1) 3.297(6) ? . .
O(2) S(13) 3.320(6) ? . 4_455
O(2) C(22) 3.583(12) ? . 4_455
O(3) S(12) 3.293(6) ? . 3_656
C(1) C(14) 3.357(12) ? . 4_455
C(1) C(20) 3.488(12) ? . .
C(3) C(16) 3.446(10) ? . .
C(4) S(10) 3.538(8) ? . 4_455
C(4) C(17) 3.447(12) ? . .
C(5) S(14) 3.459(8) ? . 4_455
C(6) C(20) 3.515(12) ? . 4_455
C(7) C(14) 3.474(12) ? . .
C(7) C(19) 3.588(12) ? . 4_455
C(8) S(10) 3.512(9) ? . .
C(11) Cl(4) 3.550(9) ? . .
C(14) C(1) 3.357(12) ? . 4_555
C(14) C(7) 3.474(12) ? . .
C(16) S(4) 3.496(8) ? . 4_555
C(16) C(3) 3.446(10) ? . .
C(17) S(3) 3.561(9) ? . 4_555
C(17) C(4) 3.447(12) ? . .
C(19) C(7) 3.588(12) ? . 4_555
C(20) S(4) 3.549(9) ? . 4_555
C(20) C(1) 3.488(12) ? . .
C(20) C(6) 3.515(12) ? . 4_555
C(22) S(4) 3.551(10) ? . .
C(22) O(2) 3.583(12) ? . 4_555
C(23) Cl(1) 3.396(10) ? . 2_546
Se(1) H(10) 3.170 ? . .
Se(2) H(2) 3.560 ? . 2_556
Se(2) H(10) 3.277 ? . .
Se(2) H(12) 3.112 ? . 4_455
Se(3) H(3) 3.570 ? . .
Se(3) H(9) 3.142 ? . 3_656
Se(3) H(12) 3.322 ? . 3_656
Cl(1) H(9) 2.822 ? . 2_556
Cl(1) H(10) 3.365 ? . 2_556
Cl(1) H(15) 3.185 ? . 4_455
Cl(2) H(2) 3.195 ? . 2_557
Cl(2) H(4) 3.094 ? . 2_557
Cl(2) H(5) 3.177 ? . 2_556
Cl(2) H(5) 3.127 ? . 4_556
Cl(2) H(6) 3.374 ? . 4_556
Cl(3) H(2) 3.161 ? . 2_557
Cl(3) H(3) 2.949 ? . 2_557
Cl(3) H(7) 3.549 ? . 1_556
Cl(3) H(13) 3.035 ? . 2_557
Cl(3) H(14) 2.927 ? . 4_455
Cl(3) H(15) 3.524 ? . 4_455
Cl(3) H(16) 3.481 ? . 4_455
Cl(4) H(3) 3.096 ? . .
Cl(4) H(4) 3.308 ? . .
Cl(4) H(8) 3.030 ? . 1_556
Cl(4) H(10) 3.475 ? . 1_556
Cl(4) H(11) 3.016 ? . 1_556
Cl(4) H(13) 3.289 ? . .
S(6) H(12) 3.019 ? . 4_455
S(13) H(1) 2.985 ? . 4_555
S(14) H(1) 3.196 ? . 4_555
O(2) H(15) 3.242 ? . 4_455
O(4) H(2) 3.099 ? . 2_556
O(4) H(6) 2.965 ? . 4_555
C(9) H(12) 2.927 ? . 4_455
C(13) H(10) 3.262 ? . .
C(13) H(11) 3.470 ? . 4_455
C(13) H(12) 3.436 ? . 4_455
C(13) H(16) 3.372 ? . 4_454
C(24) H(6) 3.174 ? . 4_555
C(24) H(7) 3.388 ? . 4_555
C(25) H(9) 3.574 ? . 3_656
C(26) H(7) 3.467 ? . 4_556
H(1) S(13) 2.985 ? . 4_455
H(1) S(14) 3.196 ? . 4_455
H(1) H(6) 3.251 ? . 3_556
H(2) Se(2) 3.560 ? . 2_546
H(2) Cl(2) 3.195 ? . 2_547
H(2) Cl(3) 3.161 ? . 2_547
H(2) O(4) 3.099 ? . 2_546
H(2) H(6) 3.318 ? . 3_556
H(3) Se(3) 3.570 ? . .
H(3) Cl(3) 2.949 ? . 2_547
H(3) Cl(4) 3.096 ? . .
H(3) H(13) 3.011 ? . .
H(4) Cl(2) 3.094 ? . 2_547
H(4) Cl(4) 3.308 ? . .
H(4) H(15) 3.171 ? . 4_455
H(5) Cl(2) 3.177 ? . 2_546
H(5) Cl(2) 3.127 ? . 4_454
H(6) Cl(2) 3.374 ? . 4_454
H(6) O(4) 2.965 ? . 4_455
H(6) C(24) 3.174 ? . 4_455
H(6) H(1) 3.251 ? . 3_556
H(6) H(2) 3.318 ? . 3_556
H(6) H(11) 2.892 ? . 4_455
H(6) H(12) 3.131 ? . 4_455
H(7) Cl(3) 3.549 ? . 1_554
H(7) C(24) 3.388 ? . 4_455
H(7) C(26) 3.467 ? . 4_454
H(7) H(11) 2.846 ? . 4_455
H(7) H(12) 3.112 ? . 4_455
H(7) H(16) 2.543 ? . 4_454
H(8) Cl(4) 3.030 ? . 1_554
H(8) H(10) 2.769 ? . .
H(8) H(16) 3.416 ? . 4_454
H(9) Se(3) 3.142 ? . 3_656
H(9) Cl(1) 2.822 ? . 2_546
H(9) C(25) 3.574 ? . 3_656
H(9) H(14) 3.035 ? . 3_656
H(10) Se(1) 3.170 ? . .
H(10) Se(2) 3.277 ? . .
H(10) Cl(1) 3.365 ? . 2_546
H(10) Cl(4) 3.475 ? . 1_554
H(10) C(13) 3.262 ? . .
H(10) H(8) 2.769 ? . .
H(11) Cl(4) 3.016 ? . 1_554
H(11) C(13) 3.470 ? . 4_555
H(11) H(6) 2.892 ? . 4_555
H(11) H(7) 2.846 ? . 4_555
H(12) Se(2) 3.112 ? . 4_555
H(12) Se(3) 3.322 ? . 3_656
H(12) S(6) 3.019 ? . 4_555
H(12) C(9) 2.927 ? . 4_555
H(12) C(13) 3.436 ? . 4_555
H(12) H(6) 3.131 ? . 4_555
H(12) H(7) 3.112 ? . 4_555
H(13) Cl(3) 3.035 ? . 2_547
H(13) Cl(4) 3.289 ? . .
H(13) H(3) 3.011 ? . .
H(13) H(14) 3.262 ? . 3_657
H(14) Cl(3) 2.927 ? . 4_555
H(14) H(9) 3.035 ? . 3_656
H(14) H(13) 3.262 ? . 3_657
H(14) H(14) 3.197 ? . 3_657
H(15) Cl(1) 3.185 ? . 4_555
H(15) Cl(3) 3.524 ? . 4_555
H(15) O(2) 3.242 ? . 4_555
H(15) H(4) 3.171 ? . 4_555
H(16) Cl(3) 3.481 ? . 4_555
H(16) C(13) 3.372 ? . 4_556
H(16) H(7) 2.543 ? . 4_556
H(16) H(8) 3.416 ? . 4_556

loop_
_geom_torsion_atom_site_label_1
_geom_torsion_atom_site_label_2
_geom_torsion_atom_site_label_3
_geom_torsion_atom_site_label_4
_geom_torsion
_geom_torsion_publ_flag
_geom_torsion_site_symmetry_1
_geom_torsion_site_symmetry_2
_geom_torsion_site_symmetry_3
_geom_torsion_site_symmetry_4
C(8) Se(1) C(12) C(13) 69.1(11) ? . . . .
C(12) Se(1) C(8) S(5) 129.6(6) ? . . . .
C(12) Se(1) C(8) C(9) -47.2(9) ? . . . .
C(9) Se(2) C(13) C(12) -10.4(11) ? . . . .
C(13) Se(2) C(9) S(6) -142.4(5) ? . . . .
C(13) Se(2) C(9) C(8) 34.8(9) ? . . . .
C(21) Se(3) C(25) C(26) 6.5(11) ? . . . .
C(25) Se(3) C(21) S(12) 142.6(6) ? . . . .
C(25) Se(3) C(21) C(22) -41.7(9) ? . . . .
C(22) Se(4) C(26) C(25) -73.9(10) ? . . . .
C(26) Se(4) C(22) S(13) -132.3(6) ? . . . .
C(26) Se(4) C(22) C(21) 40.8(9) ? . . . .
C(1) S(1) C(3) C(4) -1.8(7) ? . . . .
C(1) S(1) C(3) C(7) -175.3(6) ? . . . .
C(3) S(1) C(1) S(2) 1.9(5) ? . . . .
C(3) S(1) C(1) C(2) -175.9(7) ? . . . .
C(1) S(2) C(4) S(7) 178.8(5) ? . . . .
C(1) S(2) C(4) C(3) 0.3(6) ? . . . .
C(4) S(2) C(1) S(1) -1.5(5) ? . . . .
C(4) S(2) C(1) C(2) 176.2(8) ? . . . .
C(2) S(3) C(5) O(1) 179.8(5) ? . . . .
C(2) S(3) C(5) C(6) -1.4(7) ? . . . .
C(5) S(3) C(2) S(4) 3.0(5) ? . . . .
C(5) S(3) C(2) C(1) -175.3(7) ? . . . .
C(2) S(4) C(6) O(2) -179.2(6) ? . . . .
C(2) S(4) C(6) C(5) 2.1(7) ? . . . .
C(6) S(4) C(2) S(3) -3.1(5) ? . . . .
C(6) S(4) C(2) C(1) 175.1(7) ? . . . .
C(7) S(5) C(8) Se(1) -177.0(5) ? . . . .
C(7) S(5) C(8) C(9) 0.1(6) ? . . . .
C(8) S(5) C(7) S(6) 0.0(5) ? . . . .
C(8) S(5) C(7) C(3) 178.8(7) ? . . . .
C(7) S(6) C(9) Se(2) 177.5(5) ? . . . .
C(7) S(6) C(9) C(8) 0.1(6) ? . . . .
C(9) S(6) C(7) S(5) -0.1(5) ? . . . .
C(9) S(6) C(7) C(3) -178.7(7) ? . . . .
C(14) S(8) C(16) C(17) -1.2(7) ? . . . .
C(14) S(8) C(16) C(20) -177.1(7) ? . . . .
C(16) S(8) C(14) S(9) 2.6(5) ? . . . .
C(16) S(8) C(14) C(15) -176.9(8) ? . . . .
C(14) S(9) C(17) S(14) -178.6(5) ? . . . .
C(14) S(9) C(17) C(16) 2.1(7) ? . . . .
C(17) S(9) C(14) S(8) -3.0(6) ? . . . .
C(17) S(9) C(14) C(15) 176.6(7) ? . . . .
C(15) S(10) C(18) O(3) -176.2(7) ? . . . .
C(15) S(10) C(18) C(19) 0.4(5) ? . . . .
C(18) S(10) C(15) S(11) -1.3(6) ? . . . .
C(18) S(10) C(15) C(14) 176.6(8) ? . . . .
C(15) S(11) C(19) O(4) 179.1(7) ? . . . .
C(15) S(11) C(19) C(18) -1.3(8) ? . . . .
C(19) S(11) C(15) S(10) 1.6(6) ? . . . .
C(19) S(11) C(15) C(14) -176.4(7) ? . . . .
C(20) S(12) C(21) Se(3) 173.4(5) ? . . . .
C(20) S(12) C(21) C(22) -2.7(7) ? . . . .
C(21) S(12) C(20) S(13) 3.5(5) ? . . . .
C(21) S(12) C(20) C(16) -179.7(6) ? . . . .
C(20) S(13) C(22) Se(4) 174.6(5) ? . . . .
C(20) S(13) C(22) C(21) 1.2(8) ? . . . .
C(22) S(13) C(20) S(12) -3.0(5) ? . . . .
C(22) S(13) C(20) C(16) -179.6(5) ? . . . .
C(5) O(1) C(10) C(11) -41.8(9) ? . . . .
C(10) O(1) C(5) S(3) -168.7(5) ? . . . .
C(10) O(1) C(5) C(6) 12.7(11) ? . . . .
C(6) O(2) C(11) C(10) -46.0(11) ? . . . .
C(11) O(2) C(6) S(4) -160.4(6) ? . . . .
C(11) O(2) C(6) C(5) 18.1(11) ? . . . .
C(18) O(3) C(23) C(24) 53.3(11) ? . . . .
C(23) O(3) C(18) S(10) 153.8(7) ? . . . .
C(23) O(3) C(18) C(19) -22.5(12) ? . . . .
C(19) O(4) C(24) C(23) 34.0(9) ? . . . .
C(24) O(4) C(19) S(11) 177.1(6) ? . . . .
C(24) O(4) C(19) C(18) -2.4(13) ? . . . .
S(1) C(1) C(2) S(3) -2.6(10) ? . . . .
S(1) C(1) C(2) S(4) 179.2(4) ? . . . .
S(2) C(1) C(2) S(3) 179.7(5) ? . . . .
S(2) C(1) C(2) S(4) 1.6(11) ? . . . .
S(1) C(3) C(4) S(2) 1.0(8) ? . . . .
S(1) C(3) C(4) S(7) -177.4(5) ? . . . .
S(1) C(3) C(7) S(5) -2.6(9) ? . . . .
S(1) C(3) C(7) S(6) 176.0(4) ? . . . .
C(4) C(3) C(7) S(5) -175.6(6) ? . . . .
C(4) C(3) C(7) S(6) 3.0(12) ? . . . .
C(7) C(3) C(4) S(2) 174.1(6) ? . . . .
C(7) C(3) C(4) S(7) -4.3(12) ? . . . .
S(3) C(5) C(6) S(4) -0.5(7) ? . . . .
S(3) C(5) C(6) O(2) -179.1(6) ? . . . .
O(1) C(5) C(6) S(4) 178.1(6) ? . . . .
O(1) C(5) C(6) O(2) -0.5(10) ? . . . .
Se(1) C(8) C(9) Se(2) -0.4(9) ? . . . .
Se(1) C(8) C(9) S(6) 176.8(5) ? . . . .
S(5) C(8) C(9) Se(2) -177.3(5) ? . . . .
S(5) C(8) C(9) S(6) -0.1(8) ? . . . .
O(1) C(10) C(11) O(2) 61.1(10) ? . . . .
Se(1) C(12) C(13) Se(2) -42.8(14) ? . . . .
S(8) C(14) C(15) S(10) 1.1(12) ? . . . .
S(8) C(14) C(15) S(11) 178.9(5) ? . . . .
S(9) C(14) C(15) S(10) -178.4(5) ? . . . .
S(9) C(14) C(15) S(11) -0.6(8) ? . . . .
S(8) C(16) C(17) S(9) -0.6(8) ? . . . .
S(8) C(16) C(17) S(14) -179.8(2) ? . . . .
S(8) C(16) C(20) S(12) 4.7(10) ? . . . .
S(8) C(16) C(20) S(13) -178.9(4) ? . . . .
C(17) C(16) C(20) S(12) -170.9(7) ? . . . .
C(17) C(16) C(20) S(13) 5.5(13) ? . . . .
C(20) C(16) C(17) S(9) 175.1(7) ? . . . .
C(20) C(16) C(17) S(14) -4.1(13) ? . . . .
S(10) C(18) C(19) S(11) 0.7(10) ? . . . .
S(10) C(18) C(19) O(4) -179.8(6) ? . . . .
O(3) C(18) C(19) S(11) 177.0(7) ? . . . .
O(3) C(18) C(19) O(4) -3.6(16) ? . . . .
Se(3) C(21) C(22) Se(4) 12.0(11) ? . . . .
Se(3) C(21) C(22) S(13) -174.8(4) ? . . . .
S(12) C(21) C(22) Se(4) -172.1(5) ? . . . .
S(12) C(21) C(22) S(13) 1.0(10) ? . . . .
O(3) C(23) C(24) O(4) -61.9(10) ? . . . .
Se(3) C(25) C(26) Se(4) 50.1(13) ? . . . .
